data_4084785
loop_
_publ_author_name
'Suna, Yuki'
'Ertem, Mehmed Z.'
'Wang, Wan-Hui'
'Kambayashi, Hide'
'Manaka, Yuichi'
'Muckerman, James T.'
'Fujita, Etsuko'
'Himeda, Yuichiro'

_publ_section_title
;
 Positional Effects of Hydroxy Groups on Catalytic Activity of
 Proton-Responsive Half-Sandwich Cp*Iridium(III) Complexes
;
_journal_issue 22
_journal_name_full Organometallics
_journal_page_first 6519
_journal_paper_doi 10.1021/om500832d
_journal_volume 33
_journal_year 2014
_chemical_formula_moiety 'C20 H23 Ir N2 O3, 4(H2 0)'
_chemical_formula_sum 'C20 H31 Ir N2 O7'
_chemical_formula_weight 603.6596
_chemical_name_systematic
; 
 ? 
;
_space_group_IT_number 12
_symmetry_cell_setting monoclinic
_symmetry_space_group_name_Hall '-C 2y'
_symmetry_space_group_name_H-M 'C 1 2/m 1'
_atom_sites_solution_hydrogens geom
_atom_sites_solution_primary direct
_atom_sites_solution_secondary difmap
_audit_creation_method SHELXL-97
_cell_angle_alpha 90.00
_cell_angle_beta 96.6411(5)
_cell_angle_gamma 90.0
_cell_formula_units_Z 4
_cell_length_a 20.2790(9)
_cell_length_b 11.6509(5)
_cell_length_c 9.7011(4)
_cell_measurement_reflns_used 9180
_cell_measurement_temperature 243(2)
_cell_measurement_theta_max 27.49
_cell_measurement_theta_min 2.75
_cell_volume 2276.69(17)
_computing_cell_refinement 'Bruker SAINT'
_computing_data_collection 'Bruker APEX2'
_computing_data_reduction 'Bruker Saint'
_computing_molecular_graphics 'Bruker SHELXL'
_computing_publication_material 'Bruker SHELXL'
_computing_structure_refinement 'SHELXL-97 (Sheldrick, 2008)'
_computing_structure_solution 'SHELXS-97 (Sheldrick, 2008)'
_diffrn_ambient_temperature 243(2)
_diffrn_detector_area_resol_mean 8.333
_diffrn_measured_fraction_theta_full 0.980
_diffrn_measured_fraction_theta_max 0.980
_diffrn_measurement_device_type 'Bruker APEX2II CCD'
_diffrn_measurement_method '\f and \w acans'
_diffrn_radiation_monochromator graphite
_diffrn_radiation_source 'rotating unit'
_diffrn_radiation_type MoK\a
_diffrn_radiation_wavelength 0.71073
_diffrn_reflns_av_R_equivalents 0.0266
_diffrn_reflns_av_sigmaI/netI 0.0191
_diffrn_reflns_limit_h_max 25
_diffrn_reflns_limit_h_min -25
_diffrn_reflns_limit_k_max 14
_diffrn_reflns_limit_k_min -14
_diffrn_reflns_limit_l_max 12
_diffrn_reflns_limit_l_min -12
_diffrn_reflns_number 9769
_diffrn_reflns_theta_full 27.00
_diffrn_reflns_theta_max 27.00
_diffrn_reflns_theta_min 2.02
_exptl_absorpt_coefficient_mu 5.906
_exptl_absorpt_correction_T_max 0.8198
_exptl_absorpt_correction_T_min 0.5894
_exptl_absorpt_correction_type multi-scan
_exptl_absorpt_process_details sadabs
_exptl_crystal_colour yellow
_exptl_crystal_density_diffrn 1.750
_exptl_crystal_density_method 'not measured'
_exptl_crystal_description rectangular
_exptl_crystal_F_000 1192
_exptl_crystal_size_max 0.20
_exptl_crystal_size_mid 0.10
_exptl_crystal_size_min 0.07
_refine_diff_density_max 1.875
_refine_diff_density_min -1.183
_refine_diff_density_rms 0.127
_refine_ls_extinction_method none
_refine_ls_goodness_of_fit_ref 1.045
_refine_ls_hydrogen_treatment mixed
_refine_ls_matrix_type full
_refine_ls_number_parameters 159
_refine_ls_number_reflns 2557
_refine_ls_number_restraints 4
_refine_ls_restrained_S_all 1.044
_refine_ls_R_factor_all 0.0214
_refine_ls_R_factor_gt 0.0211
_refine_ls_shift/su_max 0.017
_refine_ls_shift/su_mean 0.001
_refine_ls_structure_factor_coef Fsqd
_refine_ls_weighting_details 'calc w=1/[\s^2^(Fo^2^)+(0.0408P)^2^+8.3100P] where P=(Fo^2^+2Fc^2^)/3'
_refine_ls_weighting_scheme calc
_refine_ls_wR_factor_gt 0.0596
_refine_ls_wR_factor_ref 0.0598
_reflns_number_gt 2531
_reflns_number_total 2557
_reflns_threshold_expression >2sigma(I)
_cod_data_source_file om500832d_si_002.cif
_cod_data_source_block '[Cp*Ir(4DHBP-2H+)(OH2)](H2O)4'
_cod_depositor_comments 'Adding full bibliography for 4084781--4084788.cif.'
_cod_original_sg_symbol_H-M 'C 2/m'
_cod_database_code 4084785

loop_
_symmetry_equiv_pos_as_xyz
'x, y, z'
'-x, y, -z'
'x+1/2, y+1/2, z'
'-x+1/2, y+1/2, -z'
'-x, -y, -z'
'x, -y, z'
'-x+1/2, -y+1/2, -z'
'x+1/2, -y+1/2, z'

loop_
_atom_site_label
_atom_site_type_symbol
_atom_site_fract_x
_atom_site_fract_y
_atom_site_fract_z
_atom_site_U_iso_or_equiv
_atom_site_adp_type
_atom_site_occupancy
_atom_site_symmetry_multiplicity
_atom_site_calc_flag
_atom_site_refinement_flags
Ir1 Ir -0.147428(6) 0.5000 0.254412(14) 0.01256(7) Uani 1 2 d S
O1 O -0.38951(10) 0.81068(19) 0.0634(3) 0.0219(5) Uani 1 1 d .
O1S O -0.5000 1.3169(3) 1.0000 0.0269(7) Uani 1 2 d SD
H1S H -0.5316(7) 1.2771(18) 0.978(4) 0.035 Uiso 1 1 d D
O2S O -0.0203(2) 1.0000 0.1765(5) 0.0452(11) Uani 1 2 d SD
H2S H -0.012(3) 1.0564(15) 0.135(4) 0.059 Uiso 1 1 d D
O3 O -0.14886(15) 0.5000 0.0356(3) 0.0163(6) Uani 1 2 d S
H3O H -0.1300(19) 0.557(3) 0.004(4) 0.021 Uiso 1 1 d .
O3S O -0.3511(3) 0.5000 0.7188(12) 0.129(4) Uani 1 2 d S
O4S O 0.0605(9) 0.0000 0.4205(11) 0.220(7) Uani 1 2 d S
N1 N -0.22701(12) 0.6120(2) 0.2030(3) 0.0153(5) Uani 1 1 d .
C1 C -0.22333(15) 0.7276(3) 0.2028(3) 0.0172(6) Uani 1 1 d .
H1 H -0.1825 0.7620 0.2344 0.022 Uiso 1 1 calc R
C2 C -0.27601(14) 0.7976(3) 0.1590(3) 0.0167(6) Uani 1 1 d .
H2 H -0.2708 0.8778 0.1622 0.022 Uiso 1 1 calc R
C3 C -0.33840(14) 0.7490(3) 0.1088(3) 0.0165(6) Uani 1 1 d .
C4 C -0.34124(14) 0.6280(3) 0.1100(3) 0.0183(6) Uani 1 1 d .
H4 H -0.3814 0.5909 0.0794 0.024 Uiso 1 1 calc R
C5 C -0.28610(14) 0.5632(3) 0.1554(3) 0.0159(6) Uani 1 1 d .
C6 C -0.0402(2) 0.5000 0.3020(4) 0.0176(8) Uani 1 2 d S
C7 C -0.06694(15) 0.3996(3) 0.3593(3) 0.0177(6) Uani 1 1 d .
C8 C -0.11127(15) 0.4386(3) 0.4570(3) 0.0218(7) Uani 1 1 d .
C9 C 0.0062(2) 0.5000 0.1925(5) 0.0239(10) Uani 1 2 d S
H91 H 0.0094 0.5770 0.1559 0.031 Uiso 0.50 1 calc PR
H92 H -0.0105 0.4484 0.1181 0.031 Uiso 0.50 1 calc PR
H93 H 0.0498 0.4745 0.2326 0.031 Uiso 0.50 1 calc PR
C10 C -0.04795(18) 0.2783(3) 0.3303(4) 0.0279(7) Uani 1 1 d .
H101 H -0.0520 0.2658 0.2308 0.036 Uiso 1 1 calc R
H102 H -0.0771 0.2259 0.3718 0.036 Uiso 1 1 calc R
H103 H -0.0024 0.2647 0.3695 0.036 Uiso 1 1 calc R
C11 C -0.14918(19) 0.3625(4) 0.5446(4) 0.0379(10) Uani 1 1 d .
H111 H -0.1210 0.3416 0.6286 0.049 Uiso 1 1 calc R
H112 H -0.1630 0.2936 0.4930 0.049 Uiso 1 1 calc R
H113 H -0.1880 0.4030 0.5689 0.049 Uiso 1 1 calc R

loop_
_atom_site_aniso_label
_atom_site_aniso_U_11
_atom_site_aniso_U_22
_atom_site_aniso_U_33
_atom_site_aniso_U_23
_atom_site_aniso_U_13
_atom_site_aniso_U_12
Ir1 0.01046(10) 0.01432(11) 0.01272(10) 0.000 0.00052(6) 0.000
O1 0.0145(10) 0.0134(10) 0.0377(13) 0.0033(9) 0.0023(9) 0.0027(8)
O1S 0.0145(15) 0.0179(16) 0.048(2) 0.000 0.0019(14) 0.000
O2S 0.052(3) 0.032(2) 0.056(3) 0.000 0.023(2) 0.000
O3 0.0176(15) 0.0158(15) 0.0155(14) 0.000 0.0009(11) 0.000
O3S 0.047(4) 0.064(5) 0.279(14) 0.000 0.042(6) 0.000
O4S 0.295(19) 0.260(18) 0.084(7) 0.000 -0.069(9) 0.000
N1 0.0126(11) 0.0153(12) 0.0178(12) 0.0005(10) 0.0009(9) 0.0006(9)
C1 0.0155(14) 0.0167(15) 0.0195(14) -0.0035(11) 0.0018(11) -0.0018(11)
C2 0.0166(14) 0.0118(14) 0.0220(14) -0.0019(11) 0.0044(11) -0.0014(11)
C3 0.0141(13) 0.0168(14) 0.0191(14) 0.0000(11) 0.0048(10) 0.0003(11)
C4 0.0116(13) 0.0163(15) 0.0270(16) -0.0011(12) 0.0015(11) -0.0010(11)
C5 0.0138(13) 0.0162(16) 0.0177(14) -0.0015(11) 0.0024(10) -0.0014(11)
C6 0.0133(19) 0.024(2) 0.0146(19) 0.000 -0.0018(15) 0.000
C7 0.0140(13) 0.0220(16) 0.0161(14) 0.0019(12) -0.0035(10) 0.0002(11)
C8 0.0162(14) 0.0353(19) 0.0135(13) 0.0062(13) -0.0005(11) -0.0010(13)
C9 0.013(2) 0.038(3) 0.021(2) 0.000 0.0030(16) 0.000
C10 0.0248(17) 0.0222(17) 0.0345(18) 0.0025(14) -0.0054(14) 0.0050(14)
C11 0.0305(19) 0.057(3) 0.0267(18) 0.0180(18) 0.0052(14) -0.0101(18)

loop_
_atom_type_symbol
_atom_type_description
_atom_type_scat_dispersion_real
_atom_type_scat_dispersion_imag
_atom_type_scat_source
C C 0.0033 0.0016 'International Tables Vol C Tables 4.2.6.8 and 6.1.1.4'
H H 0.0000 0.0000 'International Tables Vol C Tables 4.2.6.8 and 6.1.1.4'
Ir Ir -1.4442 7.9887 'International Tables Vol C Tables 4.2.6.8 and 6.1.1.4'
N N 0.0061 0.0033 'International Tables Vol C Tables 4.2.6.8 and 6.1.1.4'
O O 0.0106 0.0060 'International Tables Vol C Tables 4.2.6.8 and 6.1.1.4'

loop_
_geom_angle_atom_site_label_1
_geom_angle_atom_site_label_2
_geom_angle_atom_site_label_3
_geom_angle
_geom_angle_site_symmetry_1
_geom_angle_site_symmetry_3
N1 Ir1 N1 77.23(14) . 6_565
N1 Ir1 O3 80.81(9) . .
N1 Ir1 O3 80.81(9) 6_565 .
N1 Ir1 C8 126.93(11) . .
N1 Ir1 C8 100.58(11) 6_565 .
O3 Ir1 C8 152.06(11) . .
N1 Ir1 C8 100.58(11) . 6_565
N1 Ir1 C8 126.93(11) 6_565 6_565
O3 Ir1 C8 152.05(11) . 6_565
C8 Ir1 C8 39.1(2) . 6_565
N1 Ir1 C6 141.06(7) . .
N1 Ir1 C6 141.07(7) 6_565 .
O3 Ir1 C6 96.34(14) . .
C8 Ir1 C6 64.92(13) . .
C8 Ir1 C6 64.91(13) 6_565 .
N1 Ir1 C7 165.72(11) . .
N1 Ir1 C7 107.11(11) 6_565 .
O3 Ir1 C7 113.13(11) . .
C8 Ir1 C7 39.46(11) . .
C8 Ir1 C7 65.76(12) 6_565 .
C6 Ir1 C7 38.49(10) . .
N1 Ir1 C7 107.11(11) . 6_565
N1 Ir1 C7 165.72(11) 6_565 6_565
O3 Ir1 C7 113.13(11) . 6_565
C8 Ir1 C7 65.76(12) . 6_565
C8 Ir1 C7 39.46(12) 6_565 6_565
C6 Ir1 C7 38.49(10) . 6_565
C7 Ir1 C7 65.46(17) . 6_565
Ir1 O3 H3O 114(3) . .
C1 N1 C5 117.6(3) . .
C1 N1 Ir1 125.6(2) . .
C5 N1 Ir1 116.5(2) . .
N1 C1 C2 123.6(3) . .
N1 C1 H1 118.2 . .
C2 C1 H1 118.2 . .
C1 C2 C3 120.0(3) . .
C1 C2 H2 120.0 . .
C3 C2 H2 120.0 . .
O1 C3 C2 122.8(3) . .
O1 C3 C4 121.7(3) . .
C2 C3 C4 115.5(3) . .
C5 C4 C3 121.2(3) . .
C5 C4 H4 119.4 . .
C3 C4 H4 119.4 . .
N1 C5 C4 122.1(3) . .
N1 C5 C5 114.73(17) . 6_565
C4 C5 C5 123.19(18) . 6_565
C7 C6 C7 110.0(4) 6_565 .
C7 C6 C9 124.96(19) 6_565 .
C7 C6 C9 124.97(19) . .
C7 C6 Ir1 70.6(2) 6_565 .
C7 C6 Ir1 70.5(2) . .
C9 C6 Ir1 123.0(3) . .
C6 C7 C8 106.8(3) . .
C6 C7 C10 125.6(3) . .
C8 C7 C10 127.5(3) . .
C6 C7 Ir1 71.0(2) . .
C8 C7 Ir1 69.37(17) . .
C10 C7 Ir1 128.1(2) . .
C8 C8 C7 108.23(19) 6_565 .
C8 C8 C11 126.2(2) 6_565 .
C7 C8 C11 125.5(3) . .
C8 C8 Ir1 70.47(10) 6_565 .
C7 C8 Ir1 71.18(16) . .
C11 C8 Ir1 125.0(2) . .
C6 C9 H91 109.5 . .
C6 C9 H92 109.5 . .
H91 C9 H92 109.5 . .
C6 C9 H93 109.5 . .
H91 C9 H93 109.5 . .
H92 C9 H93 109.5 . .
C7 C10 H101 109.5 . .
C7 C10 H102 109.5 . .
H101 C10 H102 109.5 . .
C7 C10 H103 109.5 . .
H101 C10 H103 109.5 . .
H102 C10 H103 109.5 . .
C8 C11 H111 109.5 . .
C8 C11 H112 109.5 . .
H111 C11 H112 109.5 . .
C8 C11 H113 109.5 . .
H111 C11 H113 109.5 . .
H112 C11 H113 109.5 . .

loop_
_geom_bond_atom_site_label_1
_geom_bond_atom_site_label_2
_geom_bond_distance
_geom_bond_site_symmetry_2
Ir1 N1 2.090(3) .
Ir1 N1 2.090(3) 6_565
Ir1 O3 2.120(3) .
Ir1 C8 2.140(3) .
Ir1 C8 2.140(3) 6_565
Ir1 C6 2.169(4) .
Ir1 C7 2.164(3) .
Ir1 C7 2.164(3) 6_565
O1 C3 1.295(4) .
O1S H1S 0.800(10) .
O2S H2S 0.802(18) .
O3 H3O 0.84(4) .
N1 C1 1.349(4) .
N1 C5 1.358(4) .
C1 C2 1.372(4) .
C1 H1 0.9400 .
C2 C3 1.420(4) .
C2 H2 0.9400 .
C3 C4 1.412(4) .
C4 C5 1.378(4) .
C4 H4 0.9400 .
C5 C5 1.473(6) 6_565
C6 C7 1.428(4) 6_565
C6 C7 1.429(4) .
C6 C9 1.499(6) .
C7 C8 1.453(4) .
C7 C10 1.499(5) .
C8 C8 1.431(7) 6_565
C8 C11 1.500(5) .
C9 H91 0.9700 .
C9 H92 0.9700 .
C9 H93 0.9700 .
C10 H101 0.9700 .
C10 H102 0.9700 .
C10 H103 0.9700 .
C11 H111 0.9700 .
C11 H112 0.9700 .
C11 H113 0.9700 .

loop_
_geom_torsion_atom_site_label_1
_geom_torsion_atom_site_label_2
_geom_torsion_atom_site_label_3
_geom_torsion_atom_site_label_4
_geom_torsion
_geom_torsion_site_symmetry_1
_geom_torsion_site_symmetry_4
N1 Ir1 N1 C1 -178.7(2) 6_565 .
O3 Ir1 N1 C1 -96.1(3) . .
C8 Ir1 N1 C1 87.5(3) . .
C8 Ir1 N1 C1 55.5(3) 6_565 .
C6 Ir1 N1 C1 -7.4(4) . .
C7 Ir1 N1 C1 71.8(5) . .
C7 Ir1 N1 C1 15.4(3) 6_565 .
N1 Ir1 N1 C5 -4.3(2) 6_565 .
O3 Ir1 N1 C5 78.3(2) . .
C8 Ir1 N1 C5 -98.0(2) . .
C8 Ir1 N1 C5 -130.0(2) 6_565 .
C6 Ir1 N1 C5 167.1(2) . .
C7 Ir1 N1 C5 -113.7(4) . .
C7 Ir1 N1 C5 -170.2(2) 6_565 .
C5 N1 C1 C2 0.8(5) . .
Ir1 N1 C1 C2 175.3(2) . .
N1 C1 C2 C3 -0.8(5) . .
C1 C2 C3 O1 -178.5(3) . .
C1 C2 C3 C4 0.8(4) . .
O1 C3 C4 C5 178.4(3) . .
C2 C3 C4 C5 -1.0(5) . .
C1 N1 C5 C4 -1.0(4) . .
Ir1 N1 C5 C4 -175.9(2) . .
C1 N1 C5 C5 178.6(2) . 6_565
Ir1 N1 C5 C5 3.7(2) . 6_565
C3 C4 C5 N1 1.1(5) . .
C3 C4 C5 C5 -178.4(2) . 6_565
N1 Ir1 C6 C7 36.5(3) . 6_565
N1 Ir1 C6 C7 -157.09(18) 6_565 6_565
O3 Ir1 C6 C7 119.69(18) . 6_565
C8 Ir1 C6 C7 -82.0(2) . 6_565
C8 Ir1 C6 C7 -38.6(2) 6_565 6_565
C7 Ir1 C6 C7 -120.6(4) . 6_565
N1 Ir1 C6 C7 157.09(18) . .
N1 Ir1 C6 C7 -36.5(3) 6_565 .
O3 Ir1 C6 C7 -119.69(18) . .
C8 Ir1 C6 C7 38.6(2) . .
C8 Ir1 C6 C7 82.0(2) 6_565 .
C7 Ir1 C6 C7 120.6(4) 6_565 .
N1 Ir1 C6 C9 -83.22(17) . .
N1 Ir1 C6 C9 83.22(17) 6_565 .
O3 Ir1 C6 C9 0.0 . .
C8 Ir1 C6 C9 158.34(11) . .
C8 Ir1 C6 C9 -158.34(11) 6_565 .
C7 Ir1 C6 C9 119.69(18) . .
C7 Ir1 C6 C9 -119.69(18) 6_565 .
C7 C6 C7 C8 -0.7(4) 6_565 .
C9 C6 C7 C8 -177.7(4) . .
Ir1 C6 C7 C8 -60.4(2) . .
C7 C6 C7 C10 -176.5(2) 6_565 .
C9 C6 C7 C10 6.5(6) . .
Ir1 C6 C7 C10 123.8(3) . .
C7 C6 C7 Ir1 59.7(3) 6_565 .
C9 C6 C7 Ir1 -117.3(4) . .
N1 Ir1 C7 C6 -97.2(4) . .
N1 Ir1 C7 C6 156.99(19) 6_565 .
O3 Ir1 C7 C6 69.9(2) . .
C8 Ir1 C7 C6 -117.1(3) . .
C8 Ir1 C7 C6 -79.6(2) 6_565 .
C7 Ir1 C7 C6 -36.1(2) 6_565 .
N1 Ir1 C7 C8 19.9(5) . .
N1 Ir1 C7 C8 -85.9(2) 6_565 .
O3 Ir1 C7 C8 -173.01(17) . .
C8 Ir1 C7 C8 37.5(2) 6_565 .
C6 Ir1 C7 C8 117.1(3) . .
C7 Ir1 C7 C8 81.06(19) 6_565 .
N1 Ir1 C7 C10 142.0(4) . .
N1 Ir1 C7 C10 36.2(3) 6_565 .
O3 Ir1 C7 C10 -50.9(3) . .
C8 Ir1 C7 C10 122.1(4) . .
C8 Ir1 C7 C10 159.6(3) 6_565 .
C6 Ir1 C7 C10 -120.8(4) . .
C7 Ir1 C7 C10 -156.8(3) 6_565 .
C6 C7 C8 C8 0.4(3) . 6_565
C10 C7 C8 C8 176.1(3) . 6_565
Ir1 C7 C8 C8 -61.04(8) . 6_565
C6 C7 C8 C11 -178.4(3) . .
C10 C7 C8 C11 -2.7(5) . .
Ir1 C7 C8 C11 120.1(3) . .
C6 C7 C8 Ir1 61.5(2) . .
C10 C7 C8 Ir1 -122.9(3) . .
N1 Ir1 C8 C8 -55.83(11) . 6_565
N1 Ir1 C8 C8 -137.73(8) 6_565 6_565
O3 Ir1 C8 C8 132.0(2) . 6_565
C6 Ir1 C8 C8 80.43(7) . 6_565
C7 Ir1 C8 C8 118.14(17) . 6_565
C7 Ir1 C8 C8 37.91(11) 6_565 6_565
N1 Ir1 C8 C7 -173.97(16) . .
N1 Ir1 C8 C7 104.14(19) 6_565 .
O3 Ir1 C8 C7 13.8(3) . .
C8 Ir1 C8 C7 -118.14(17) 6_565 .
C6 Ir1 C8 C7 -37.71(16) . .
C7 Ir1 C8 C7 -80.2(2) 6_565 .
N1 Ir1 C8 C11 65.3(4) . .
N1 Ir1 C8 C11 -16.6(3) 6_565 .
O3 Ir1 C8 C11 -106.9(4) . .
C8 Ir1 C8 C11 121.2(3) 6_565 .
C6 Ir1 C8 C11 -158.4(4) . .
C7 Ir1 C8 C11 -120.7(4) . .
C7 Ir1 C8 C11 159.1(4) 6_565 .
